data_2242274
loop_
_publ_author_name
'Sagar, Belakavadi K.'
'Girisha, Marisiddaiah'
'Yathirajan, Hemmige S.'
'Rathore, Ravindranath S.'
'Glidewell, Christopher'

_publ_section_title
;
 Crystal structures of
 2-amino-4,4,7,7-tetramethyl-4,5,6,7-tetrahydro-1,3-benzothiazol-3-ium
 benzoate and
 2-amino-4,4,7,7-tetramethyl-4,5,6,7-tetrahydro-1,3-benzothiazol-3-ium
 picrate
;
_journal_coeditor_code LH5849
_journal_issue 9
_journal_name_full 'Acta Crystallographica Section E'
_journal_page_first 1320
_journal_page_last 1325
_journal_paper_doi 10.1107/S2056989017011446
_journal_volume 73
_journal_year 2017
_chemical_formula_iupac 'C11 H19 N2 S +, C7 H5 O2 -'
_chemical_formula_moiety 'C11 H19 N2 S +, C7 H5 O2 -'
_chemical_formula_sum 'C18 H24 N2 O2 S'
_chemical_formula_weight 332.45
_chemical_name_systematic '2-Amino-4,4,7,7-tetramethyl-4,5,6,7-tetrahydro-1,3-benzothiazol-3-ium benzoate'
_space_group_crystal_system monoclinic
_space_group_IT_number 9
_space_group_name_Hall 'C -2yc'
_space_group_name_H-M_alt 'C 1 c 1'
_symmetry_space_group_name_Hall 'C -2yc'
_symmetry_space_group_name_H-M 'C 1 c 1'
_atom_sites_solution_hydrogens geom
_audit_creation_method SHELXL-2014
_cell_angle_alpha 90
_cell_angle_beta 122.2110(10)
_cell_angle_gamma 90
_cell_formula_units_Z 4
_cell_length_a 10.6089(3)
_cell_length_b 22.7141(5)
_cell_length_c 8.8959(2)
_cell_measurement_reflns_used 3210
_cell_measurement_temperature 296(2)
_cell_measurement_theta_max 72.521
_cell_measurement_theta_min 7.655
_cell_volume 1813.73(8)
_computing_cell_refinement
;
APEX2 (Bruker, 2012)
;
_computing_data_collection
;
APEX2 (Bruker, 2012)
;
_computing_data_reduction
;
SAINT-Plus (Bruker, 2012)
;
_computing_molecular_graphics
;
PLATON (Spek, 2009)
;
_computing_publication_material 'SHELXL2014 and PLATON'
_computing_structure_refinement
;
SHELXL2014 (Sheldrick, 2015)
;
_computing_structure_solution
;
SHELXS86 (Sheldrick, 2008)
;
_diffrn_ambient_temperature 296(2)
_diffrn_measured_fraction_theta_full 0.985
_diffrn_measured_fraction_theta_max 0.983
_diffrn_measurement_device_type 'Bruker Kappa APEXII'
_diffrn_measurement_method '\f and \w scans'
_diffrn_radiation_type CuK\a
_diffrn_radiation_wavelength 1.54178
_diffrn_reflns_av_R_equivalents 0.0281
_diffrn_reflns_limit_h_max 13
_diffrn_reflns_limit_h_min -12
_diffrn_reflns_limit_k_max 28
_diffrn_reflns_limit_k_min -28
_diffrn_reflns_limit_l_max 11
_diffrn_reflns_limit_l_min -10
_diffrn_reflns_number 12953
_diffrn_reflns_theta_full 67.679
_diffrn_reflns_theta_max 72.521
_diffrn_reflns_theta_min 7.655
_diffrn_standards_decay_% 0
_diffrn_standards_interval_count 0
_diffrn_standards_interval_time 0
_diffrn_standards_number 0
_exptl_absorpt_coefficient_mu 1.667
_exptl_absorpt_correction_T_max 0.819
_exptl_absorpt_correction_T_min 0.796
_exptl_absorpt_correction_type multi-scan
_exptl_absorpt_process_details
;
(SADABS; Bruker, 2012)
;
_exptl_crystal_colour colourless
_exptl_crystal_density_diffrn 1.217
_exptl_crystal_description block
_exptl_crystal_F_000 712
_exptl_crystal_size_max 0.200
_exptl_crystal_size_mid 0.200
_exptl_crystal_size_min 0.120
_refine_diff_density_max 0.144
_refine_diff_density_min -0.100
_refine_ls_abs_structure_details
;
Flack <i>x</i> determined using 1373 quotients
[(<i>I</i>^+^)-(<i>I</i>^-^)]/[(<i>I</i>^+^)+(<i>I</i>^-^)]
(Parsons <i>et al.</i>,  2013)
;
_refine_ls_abs_structure_Flack 0.061(7)
_refine_ls_extinction_coef 0.0076(13)
_refine_ls_extinction_expression Fc^*^=kFc[1+0.001xFc^2^\l^3^/sin(2\q)]^-1/4^
_refine_ls_extinction_method SHELXL
_refine_ls_goodness_of_fit_ref 1.051
_refine_ls_hydrogen_treatment constr
_refine_ls_matrix_type full
_refine_ls_number_parameters 260
_refine_ls_number_reflns 3209
_refine_ls_number_restraints 42
_refine_ls_restrained_S_all 1.046
_refine_ls_R_factor_all 0.0285
_refine_ls_R_factor_gt 0.0276
_refine_ls_shift/su_max 0.000
_refine_ls_shift/su_mean 0.000
_refine_ls_structure_factor_coef Fsqd
_refine_ls_weighting_details 'w=1/[\s^2^(Fo^2^)+(0.0350P)^2^+0.3018P] where P=(Fo^2^+2Fc^2^)/3'
_refine_ls_weighting_scheme calc
_refine_ls_wR_factor_gt 0.0714
_refine_ls_wR_factor_ref 0.0722
_reflns_number_gt 3138
_reflns_number_total 3209
_reflns_threshold_expression 'I > 2\s(I)'
_cod_data_source_file lh5849sup1.cif
_cod_data_source_block I
_cod_database_code 2242274
_shelx_space_group_comment
;
The symmetry employed for this shelxl refinement is uniquely defined
by the following loop, which should always be used as a source of
symmetry information in preference to the above space-group names.
They are only intended as comments.
;
_shelx_estimated_absorpt_t_min 0.732
_shelx_estimated_absorpt_t_max 0.825
_shelxl_version_number 2.014

loop_
_space_group_symop_operation_xyz
'x, y, z'
'x, -y, z+1/2'
'x+1/2, y+1/2, z'
'x+1/2, -y+1/2, z+1/2'

loop_
_atom_site_type_symbol
_atom_site_label
_atom_site_fract_x
_atom_site_fract_y
_atom_site_fract_z
_atom_site_U_iso_or_equiv
_atom_site_adp_type
_atom_site_calc_flag
_atom_site_occupancy
_atom_site_disorder_assembly
_atom_site_disorder_group
S S11 0.4896(6) 0.4724(3) 0.9010(5) 0.0475(7) Uani d 0.721(5) A -1
C C12 0.397(2) 0.4487(11) 0.6831(14) 0.0401(6) Uani d 0.721(5) A -1
N N13 0.4673(17) 0.4048(8) 0.6615(8) 0.0420(9) Uani d 0.721(5) A -1
H H13 0.4313 0.3863 0.5626 0.050 Uiso calc 0.721(5) A -1
C C13A 0.6050(6) 0.3910(3) 0.8127(5) 0.0386(11) Uani d 0.721(5) A -1
C C14 0.7022(5) 0.34297(18) 0.8119(5) 0.0483(9) Uani d 0.721(5) A -1
C C15 0.8542(5) 0.3483(2) 0.9885(5) 0.0665(11) Uani d 0.721(5) A -1
H H15A 0.9108 0.3126 1.0059 0.080 Uiso calc 0.721(5) A -1
H H15B 0.9089 0.3808 0.9791 0.080 Uiso calc 0.721(5) A -1
C C16 0.8442(6) 0.35787(19) 1.1501(5) 0.0700(12) Uani d 0.721(5) A -1
H H16A 0.9443 0.3586 1.2549 0.084 Uiso calc 0.721(5) A -1
H H16B 0.7925 0.3247 1.1619 0.084 Uiso calc 0.721(5) A -1
C C17 0.7639(5) 0.4147(2) 1.1447(5) 0.0534(6) Uani d 0.721(5) A -1
C C17A 0.6315(6) 0.4208(3) 0.9579(6) 0.0427(5) Uani d 0.721(5) A -1
N N12 0.2707(7) 0.4723(4) 0.5525(10) 0.0471(15) Uani d 0.721(5) A -1
H H12A 0.2303 0.4590 0.4460 0.057 Uiso calc 0.721(5) A -1
H H12B 0.2296 0.5009 0.5744 0.057 Uiso calc 0.721(5) A -1
C C141 0.6274(8) 0.2830(2) 0.7895(8) 0.0755(16) Uani d 0.721(5) A -1
H H14A 0.6909 0.2523 0.7921 0.113 Uiso calc 0.721(5) A -1
H H14B 0.5338 0.2820 0.6778 0.113 Uiso calc 0.721(5) A -1
H H14C 0.6108 0.2771 0.8845 0.113 Uiso calc 0.721(5) A -1
C C142 0.7241(7) 0.3516(3) 0.6554(6) 0.0628(12) Uani d 0.721(5) A -1
H H14D 0.7986 0.3246 0.6670 0.094 Uiso calc 0.721(5) A -1
H H14E 0.7557 0.3912 0.6560 0.094 Uiso calc 0.721(5) A -1
H H14F 0.6318 0.3442 0.5456 0.094 Uiso calc 0.721(5) A -1
C C171 0.7103(7) 0.4101(3) 1.2740(7) 0.0862(18) Uani d 0.721(5) A -1
H H17B 0.7913 0.3976 1.3882 0.129 Uiso calc 0.721(5) A -1
H H17C 0.6307 0.3820 1.2295 0.129 Uiso calc 0.721(5) A -1
H H17D 0.6753 0.4478 1.2850 0.129 Uiso calc 0.721(5) A -1
C C172 0.8684(5) 0.4675(2) 1.1937(7) 0.0728(14) Uani d 0.721(5) A -1
H H17E 0.9510 0.4634 1.3139 0.109 Uiso calc 0.721(5) A -1
H H17F 0.8152 0.5031 1.1827 0.109 Uiso calc 0.721(5) A -1
H H17G 0.9045 0.4692 1.1151 0.109 Uiso calc 0.721(5) A -1
S S21 0.488(2) 0.4759(8) 0.882(2) 0.0475(7) Uani d 0.279(5) A -2
C C22 0.392(6) 0.447(3) 0.670(4) 0.0401(6) Uani d 0.279(5) A -2
N N23 0.468(5) 0.405(2) 0.652(2) 0.0420(9) Uani d 0.279(5) A -2
H H23 0.4453 0.3908 0.5504 0.050 Uiso calc 0.279(5) A -2
C C23A 0.5892(17) 0.3843(8) 0.8131(15) 0.0386(11) Uani d 0.279(5) A -2
C C24 0.6860(12) 0.3350(5) 0.8173(12) 0.0483(9) Uani d 0.279(5) A -2
C C25 0.8079(12) 0.3238(4) 1.0135(12) 0.0665(11) Uani d 0.279(5) A -2
H H25A 0.7663 0.2998 1.0668 0.080 Uiso calc 0.279(5) A -2
H H25B 0.8878 0.3015 1.0179 0.080 Uiso calc 0.279(5) A -2
C C26 0.8729(12) 0.3791(4) 1.1235(14) 0.0700(12) Uani d 0.279(5) A -2
H H26A 0.9173 0.4026 1.0725 0.084 Uiso calc 0.279(5) A -2
H H26B 0.9517 0.3681 1.2426 0.084 Uiso calc 0.279(5) A -2
C C27 0.7586(12) 0.4170(5) 1.1352(14) 0.0534(6) Uani d 0.279(5) A -2
C C27A 0.6271(16) 0.4222(8) 0.9477(16) 0.0427(5) Uani d 0.279(5) A -2
N N22 0.255(2) 0.4633(12) 0.544(3) 0.0471(15) Uani d 0.279(5) A -2
H H22A 0.2099 0.4455 0.4433 0.057 Uiso calc 0.279(5) A -2
H H22B 0.2111 0.4913 0.5639 0.057 Uiso calc 0.279(5) A -2
C C241 0.590(2) 0.2806(7) 0.725(2) 0.0755(16) Uani d 0.279(5) A -2
H H24A 0.6528 0.2475 0.7435 0.113 Uiso calc 0.279(5) A -2
H H24B 0.5265 0.2881 0.5994 0.113 Uiso calc 0.279(5) A -2
H H24C 0.5293 0.2721 0.7726 0.113 Uiso calc 0.279(5) A -2
C C242 0.7596(19) 0.3538(9) 0.7150(19) 0.0628(12) Uani d 0.279(5) A -2
H H24D 0.8293 0.3241 0.7283 0.094 Uiso calc 0.279(5) A -2
H H24E 0.8109 0.3904 0.7617 0.094 Uiso calc 0.279(5) A -2
H H24F 0.6844 0.3584 0.5914 0.094 Uiso calc 0.279(5) A -2
C C271 0.712(2) 0.3858(8) 1.251(2) 0.0862(18) Uani d 0.279(5) A -2
H H27B 0.7862 0.3919 1.3738 0.129 Uiso calc 0.279(5) A -2
H H27C 0.7005 0.3444 1.2248 0.129 Uiso calc 0.279(5) A -2
H H27D 0.6184 0.4017 1.2255 0.129 Uiso calc 0.279(5) A -2
C C272 0.8240(16) 0.4773(5) 1.214(2) 0.0728(14) Uani d 0.279(5) A -2
H H27E 0.9107 0.4726 1.3308 0.109 Uiso calc 0.279(5) A -2
H H27F 0.7512 0.5005 1.2199 0.109 Uiso calc 0.279(5) A -2
H H27G 0.8514 0.4970 1.1395 0.109 Uiso calc 0.279(5) A -2
C C31 0.2485(3) 0.35915(10) 0.0457(3) 0.0502(5) Uani d 1 . .
C C32 0.3287(4) 0.30983(13) 0.0538(5) 0.0740(8) Uani d 1 . .
H H32 0.3923 0.2917 0.1626 0.089 Uiso calc 1 . .
C C33 0.3148(6) 0.28750(18) -0.0981(6) 0.1000(13) Uani d 1 . .
H H33 0.3683 0.2542 -0.0921 0.120 Uiso calc 1 . .
C C34 0.2215(6) 0.31457(19) -0.2594(6) 0.0990(13) Uani d 1 . .
H H34 0.2133 0.2998 -0.3617 0.119 Uiso calc 1 . .
C C35 0.1415(5) 0.36271(17) -0.2695(4) 0.0819(10) Uani d 1 . .
H H35 0.0779 0.3805 -0.3788 0.098 Uiso calc 1 . .
C C36 0.1545(3) 0.38549(13) -0.1169(4) 0.0613(6) Uani d 1 . .
H H36 0.0998 0.4185 -0.1243 0.074 Uiso calc 1 . .
C C37 0.2680(3) 0.38409(10) 0.2139(3) 0.0494(5) Uani d 1 . .
O O31 0.3392(3) 0.35292(8) 0.3508(3) 0.0804(7) Uani d 1 . .
O O32 0.2140(2) 0.43361(7) 0.2089(3) 0.0545(4) Uani d 1 . .

loop_
_atom_site_aniso_label
_atom_site_aniso_U_11
_atom_site_aniso_U_22
_atom_site_aniso_U_33
_atom_site_aniso_U_12
_atom_site_aniso_U_13
_atom_site_aniso_U_23
S11 0.0441(3) 0.0619(8) 0.0344(11) 0.0061(4) 0.0196(7) -0.0073(8)
C12 0.0386(15) 0.0491(16) 0.0332(19) -0.0017(15) 0.0196(14) -0.0011(18)
N13 0.0469(9) 0.0461(8) 0.0322(10) -0.0001(7) 0.0206(12) -0.0033(12)
C13A 0.0416(16) 0.0388(18) 0.0389(10) -0.0033(15) 0.0238(10) 0.0019(9)
C14 0.0578(16) 0.0395(15) 0.0527(14) 0.0071(12) 0.0328(12) 0.0066(11)
C15 0.060(2) 0.071(3) 0.062(2) 0.0243(18) 0.0287(17) 0.0097(18)
C16 0.077(3) 0.068(3) 0.0466(19) 0.023(2) 0.0205(16) 0.0172(17)
C17 0.0462(12) 0.0668(14) 0.0373(12) 0.0025(10) 0.0157(10) 0.0018(10)
C17A 0.0409(10) 0.0495(11) 0.0370(12) 0.0014(9) 0.0202(9) 0.0003(9)
N12 0.0397(18) 0.056(3) 0.0379(13) 0.002(2) 0.0158(12) -0.0027(15)
C141 0.101(4) 0.0433(15) 0.092(5) -0.001(2) 0.058(4) -0.004(3)
C142 0.072(3) 0.0707(17) 0.059(3) 0.016(2) 0.044(3) 0.004(3)
C171 0.075(2) 0.147(6) 0.032(2) -0.003(4) 0.0249(18) -0.010(3)
C172 0.048(3) 0.077(2) 0.062(2) -0.003(2) 0.008(2) -0.0082(17)
S21 0.0441(3) 0.0619(8) 0.0344(11) 0.0061(4) 0.0196(7) -0.0073(8)
C22 0.0386(15) 0.0491(16) 0.0332(19) -0.0017(15) 0.0196(14) -0.0011(18)
N23 0.0469(9) 0.0461(8) 0.0322(10) -0.0001(7) 0.0206(12) -0.0033(12)
C23A 0.0416(16) 0.0388(18) 0.0389(10) -0.0033(15) 0.0238(10) 0.0019(9)
C24 0.0578(16) 0.0395(15) 0.0527(14) 0.0071(12) 0.0328(12) 0.0066(11)
C25 0.060(2) 0.071(3) 0.062(2) 0.0243(18) 0.0287(17) 0.0097(18)
C26 0.077(3) 0.068(3) 0.0466(19) 0.023(2) 0.0205(16) 0.0172(17)
C27 0.0462(12) 0.0668(14) 0.0373(12) 0.0025(10) 0.0157(10) 0.0018(10)
C27A 0.0409(10) 0.0495(11) 0.0370(12) 0.0014(9) 0.0202(9) 0.0003(9)
N22 0.0397(18) 0.056(3) 0.0379(13) 0.002(2) 0.0158(12) -0.0027(15)
C241 0.101(4) 0.0433(15) 0.092(5) -0.001(2) 0.058(4) -0.004(3)
C242 0.072(3) 0.0707(17) 0.059(3) 0.016(2) 0.044(3) 0.004(3)
C271 0.075(2) 0.147(6) 0.032(2) -0.003(4) 0.0249(18) -0.010(3)
C272 0.048(3) 0.077(2) 0.062(2) -0.003(2) 0.008(2) -0.0082(17)
C31 0.0518(12) 0.0551(12) 0.0448(12) -0.0198(10) 0.0266(10) -0.0130(9)
C32 0.090(2) 0.0652(16) 0.0702(19) -0.0049(14) 0.0451(17) -0.0100(13)
C33 0.127(3) 0.089(2) 0.102(3) -0.004(2) 0.073(3) -0.031(2)
C34 0.136(3) 0.111(3) 0.081(3) -0.032(3) 0.078(3) -0.040(2)
C35 0.091(2) 0.109(2) 0.0433(15) -0.0306(19) 0.0335(16) -0.0161(14)
C36 0.0566(14) 0.0769(16) 0.0412(13) -0.0154(12) 0.0198(11) -0.0109(11)
C37 0.0532(12) 0.0525(12) 0.0377(11) -0.0156(10) 0.0211(10) -0.0090(9)
O31 0.1175(18) 0.0597(10) 0.0402(10) 0.0012(10) 0.0260(11) -0.0053(7)
O32 0.0614(9) 0.0582(9) 0.0454(9) -0.0052(7) 0.0294(8) -0.0068(7)

loop_
_atom_type_symbol
_atom_type_description
_atom_type_scat_dispersion_real
_atom_type_scat_dispersion_imag
_atom_type_scat_source
C C 0.0181 0.0091 'International Tables Vol C Tables 4.2.6.8 and 6.1.1.4'
H H 0.0000 0.0000 'International Tables Vol C Tables 4.2.6.8 and 6.1.1.4'
N N 0.0311 0.0180 'International Tables Vol C Tables 4.2.6.8 and 6.1.1.4'
O O 0.0492 0.0322 'International Tables Vol C Tables 4.2.6.8 and 6.1.1.4'
S S 0.3331 0.5567 'International Tables Vol C Tables 4.2.6.8 and 6.1.1.4'

loop_
_geom_angle_atom_site_label_1
_geom_angle_atom_site_label_2
_geom_angle_atom_site_label_3
_geom_angle
C12 S11 C17A 90.29(17)
N13 C12 N12 124.1(4)
N13 C12 S11 111.6(2)
N12 C12 S11 124.3(3)
C12 N13 C13A 114.4(3)
C12 N13 H13 122.8
C13A N13 H13 122.8
C17A C13A N13 112.8(3)
C17A C13A C14 125.1(3)
N13 C13A C14 121.8(3)
C13A C14 C141 109.7(3)
C13A C14 C142 110.3(3)
C141 C14 C142 108.1(3)
C13A C14 C15 106.6(3)
C141 C14 C15 112.9(3)
C142 C14 C15 109.3(3)
C16 C15 C14 114.4(3)
C16 C15 H15A 108.6
C14 C15 H15A 108.6
C16 C15 H15B 108.6
C14 C15 H15B 108.6
H15A C15 H15B 107.6
C15 C16 C17 114.3(3)
C15 C16 H16A 108.7
C17 C16 H16A 108.7
C15 C16 H16B 108.7
C17 C16 H16B 108.7
H16A C16 H16B 107.6
C17A C17 C172 110.5(3)
C17A C17 C171 109.5(3)
C172 C17 C171 110.0(4)
C17A C17 C16 106.7(3)
C172 C17 C16 110.1(4)
C171 C17 C16 109.9(4)
C13A C17A C17 127.4(3)
C13A C17A S11 110.5(2)
C17 C17A S11 122.1(2)
C12 N12 H12A 120.0
C12 N12 H12B 120.0
H12A N12 H12B 120.0
C14 C141 H14A 109.5
C14 C141 H14B 109.5
H14A C141 H14B 109.5
C14 C141 H14C 109.5
H14A C141 H14C 109.5
H14B C141 H14C 109.5
C14 C142 H14D 109.5
C14 C142 H14E 109.5
H14D C142 H14E 109.5
C14 C142 H14F 109.5
H14D C142 H14F 109.5
H14E C142 H14F 109.5
C17 C171 H17B 109.5
C17 C171 H17C 109.5
H17B C171 H17C 109.5
C17 C171 H17D 109.5
H17B C171 H17D 109.5
H17C C171 H17D 109.5
C17 C172 H17E 109.5
C17 C172 H17F 109.5
H17E C172 H17F 109.5
C17 C172 H17G 109.5
H17E C172 H17G 109.5
H17F C172 H17G 109.5
C22 S21 C27A 90.2(4)
N23 C22 N22 124.3(10)
N23 C22 S21 111.4(6)
N22 C22 S21 124.2(9)
C22 N23 C23A 113.8(10)
C22 N23 H23 123.1
C23A N23 H23 123.1
C27A C23A N23 112.0(8)
C27A C23A C24 125.1(6)
N23 C23A C24 120.8(7)
C23A C24 C241 109.6(7)
C23A C24 C25 107.5(6)
C241 C24 C25 113.1(7)
C23A C24 C242 109.5(7)
C241 C24 C242 107.9(7)
C25 C24 C242 109.3(7)
C26 C25 C24 114.4(7)
C26 C25 H25A 108.7
C24 C25 H25A 108.7
C26 C25 H25B 108.7
C24 C25 H25B 108.7
H25A C25 H25B 107.6
C25 C26 C27 113.8(7)
C25 C26 H26A 108.8
C27 C26 H26A 108.8
C25 C26 H26B 108.8
C27 C26 H26B 108.8
H26A C26 H26B 107.7
C27A C27 C272 111.3(7)
C27A C27 C271 109.8(7)
C272 C27 C271 109.8(7)
C27A C27 C26 105.5(6)
C272 C27 C26 110.5(7)
C271 C27 C26 109.8(7)
C23A C27A C27 126.6(6)
C23A C27A S21 110.4(5)
C27 C27A S21 122.7(5)
C22 N22 H22A 120.0
C22 N22 H22B 120.0
H22A N22 H22B 120.0
C24 C241 H24A 109.5
C24 C241 H24B 109.5
H24A C241 H24B 109.5
C24 C241 H24C 109.5
H24A C241 H24C 109.5
H24B C241 H24C 109.5
C24 C242 H24D 109.5
C24 C242 H24E 109.5
H24D C242 H24E 109.5
C24 C242 H24F 109.5
H24D C242 H24F 109.5
H24E C242 H24F 109.5
C27 C271 H27B 109.5
C27 C271 H27C 109.5
H27B C271 H27C 109.5
C27 C271 H27D 109.5
H27B C271 H27D 109.5
H27C C271 H27D 109.5
C27 C272 H27E 109.5
C27 C272 H27F 109.5
H27E C272 H27F 109.5
C27 C272 H27G 109.5
H27E C272 H27G 109.5
H27F C272 H27G 109.5
C36 C31 C32 119.1(2)
C36 C31 C37 121.1(2)
C32 C31 C37 119.8(2)
C33 C32 C31 120.4(3)
C33 C32 H32 119.8
C31 C32 H32 119.8
C32 C33 C34 119.9(4)
C32 C33 H33 120.0
C34 C33 H33 120.0
C35 C34 C33 120.3(3)
C35 C34 H34 119.8
C33 C34 H34 119.8
C34 C35 C36 120.2(3)
C34 C35 H35 119.9
C36 C35 H35 119.9
C31 C36 C35 120.1(3)
C31 C36 H36 119.9
C35 C36 H36 119.9
O32 C37 O31 124.7(2)
O32 C37 C31 119.0(2)
O31 C37 C31 116.4(2)

loop_
_geom_bond_atom_site_label_1
_geom_bond_atom_site_label_2
_geom_bond_distance
S11 C12 1.726(3)
S11 C17A 1.756(3)
C12 N13 1.323(3)
C12 N12 1.329(6)
N13 C13A 1.396(5)
N13 H13 0.8600
C13A C17A 1.348(4)
C13A C14 1.504(3)
C14 C141 1.535(5)
C14 C142 1.542(4)
C14 C15 1.543(5)
C15 C16 1.513(5)
C15 H15A 0.9700
C15 H15B 0.9700
C16 C17 1.534(5)
C16 H16A 0.9700
C16 H16B 0.9700
C17 C17A 1.505(3)
C17 C172 1.530(5)
C17 C171 1.534(5)
N12 H12A 0.8600
N12 H12B 0.8600
C141 H14A 0.9600
C141 H14B 0.9600
C141 H14C 0.9600
C142 H14D 0.9600
C142 H14E 0.9600
C142 H14F 0.9600
C171 H17B 0.9600
C171 H17C 0.9600
C171 H17D 0.9600
C172 H17E 0.9600
C172 H17F 0.9600
C172 H17G 0.9600
S21 C22 1.726(6)
S21 C27A 1.754(5)
C22 N23 1.323(6)
C22 N22 1.328(8)
N23 C23A 1.399(8)
N23 H23 0.8600
C23A C27A 1.350(6)
C23A C24 1.506(5)
C24 C241 1.534(7)
C24 C25 1.541(7)
C24 C242 1.542(7)
C25 C26 1.513(7)
C25 H25A 0.9700
C25 H25B 0.9700
C26 C27 1.535(7)
C26 H26A 0.9700
C26 H26B 0.9700
C27 C27A 1.504(5)
C27 C272 1.528(7)
C27 C271 1.533(7)
N22 H22A 0.8600
N22 H22B 0.8600
C241 H24A 0.9600
C241 H24B 0.9600
C241 H24C 0.9600
C242 H24D 0.9600
C242 H24E 0.9600
C242 H24F 0.9600
C271 H27B 0.9600
C271 H27C 0.9600
C271 H27D 0.9600
C272 H27E 0.9600
C272 H27F 0.9600
C272 H27G 0.9600
C31 C36 1.381(4)
C31 C32 1.385(4)
C31 C37 1.508(3)
C32 C33 1.376(5)
C32 H32 0.9300
C33 C34 1.379(7)
C33 H33 0.9300
C34 C35 1.357(6)
C34 H34 0.9300
C35 C36 1.389(4)
C35 H35 0.9300
C36 H36 0.9300
C37 O32 1.252(3)
C37 O31 1.255(3)

loop_
_geom_hbond_atom_site_label_D
_geom_hbond_atom_site_label_H
_geom_hbond_atom_site_label_A
_geom_hbond_site_symmetry_A
_geom_hbond_distance_DH
_geom_hbond_distance_HA
_geom_hbond_distance_DA
_geom_hbond_angle_DHA
_geom_hbond_publ_flag
N12 H12A O32 . 0.86 2.10 2.918(8) 158 y
N12 H12B O32 2_565 0.86 1.97 2.785(9) 158 y
N13 H13 O31 . 0.86 1.77 2.621(10) 174 y
N22 H22A O32 . 0.86 2.13 2.86(2) 142 y
N22 H22B O32 2_565 0.86 2.13 2.92(2) 152 y
N23 H23 O31 . 0.86 1.74 2.56(3) 157 y

loop_
_geom_torsion_atom_site_label_1
_geom_torsion_atom_site_label_2
_geom_torsion_atom_site_label_3
_geom_torsion_atom_site_label_4
_geom_torsion
C17A S11 C12 N13 2(2)
C17A S11 C12 N12 -177(3)
N12 C12 N13 C13A 174(3)
S11 C12 N13 C13A -5(3)
C12 N13 C13A C17A 7(3)
C12 N13 C13A C14 -178.9(19)
C17A C13A C14 C141 105.5(8)
N13 C13A C14 C141 -67.5(15)
C17A C13A C14 C142 -135.6(8)
N13 C13A C14 C142 51.5(15)
C17A C13A C14 C15 -17.0(8)
N13 C13A C14 C15 170.0(14)
C13A C14 C15 C16 44.4(5)
C141 C14 C15 C16 -76.0(5)
C142 C14 C15 C16 163.6(4)
C14 C15 C16 C17 -61.3(5)
C15 C16 C17 C17A 41.1(6)
C15 C16 C17 C172 -78.9(5)
C15 C16 C17 C171 159.7(4)
N13 C13A C17A C17 176.4(14)
C14 C13A C17A C17 2.9(13)
N13 C13A C17A S11 -5.7(15)
C14 C13A C17A S11 -179.2(6)
C172 C17 C17A C13A 105.8(9)
C171 C17 C17A C13A -132.9(9)
C16 C17 C17A C13A -14.0(9)
C172 C17 C17A S11 -71.9(8)
C171 C17 C17A S11 49.5(8)
C16 C17 C17A S11 168.4(7)
C12 S11 C17A C13A 2.4(15)
C12 S11 C17A C17 -179.6(14)
C27A S21 C22 N23 -5(6)
C27A S21 C22 N22 171(8)
N22 C22 N23 C23A -162(8)
S21 C22 N23 C23A 13(8)
C22 N23 C23A C27A -17(7)
C22 N23 C23A C24 179(5)
C27A C23A C24 C241 141(2)
N23 C23A C24 C241 -57(4)
C27A C23A C24 C25 17(2)
N23 C23A C24 C25 180(4)
C27A C23A C24 C242 -101(2)
N23 C23A C24 C242 61(4)
C23A C24 C25 C26 -41.1(12)
C241 C24 C25 C26 -162.2(11)
C242 C24 C25 C26 77.6(12)
C24 C25 C26 C27 61.4(12)
C25 C26 C27 C27A -47.7(11)
C25 C26 C27 C272 -168.1(10)
C25 C26 C27 C271 70.6(11)
N23 C23A C27A C27 -175(4)
C24 C23A C27A C27 -11(3)
N23 C23A C27A S21 12(4)
C24 C23A C27A S21 175.8(17)
C272 C27 C27A C23A 144(2)
C271 C27 C27A C23A -94(2)
C26 C27 C27A C23A 25(2)
C272 C27 C27A S21 -43(2)
C271 C27 C27A S21 79(2)
C26 C27 C27A S21 -163.0(19)
C22 S21 C27A C23A -4(4)
C22 S21 C27A C27 -178(4)
C36 C31 C32 C33 0.1(4)
C37 C31 C32 C33 -178.4(3)
C31 C32 C33 C34 0.5(6)
C32 C33 C34 C35 -0.9(6)
C33 C34 C35 C36 0.8(6)
C32 C31 C36 C35 -0.2(4)
C37 C31 C36 C35 178.2(3)
C34 C35 C36 C31 -0.2(5)
C36 C31 C37 O32 -9.8(3)
C32 C31 C37 O32 168.6(2)
C36 C31 C37 O31 170.6(2)
C32 C31 C37 O31 -11.1(3)

_cod_database_fobs_code 2242274
